data_1557994
loop_
_publ_author_name
'Deolka, Shubham'
'Rivada-Wheelaghan, Orestes'
'Aristiz\'abal, Sandra L.'
'Fayzullin, Robert R.'
'Pal, Shrinwantu'
'Nozaki, Kyoko'
'Khaskin, Eugene'
'Khusnutdinova, Julia R.'

_publ_section_title
;
 Metal--metal cooperative bond activation by heterobimetallic alkyl, aryl,
 and acetylide PtII/CuI complexes
;
_journal_issue 21
_journal_name_full 'Chemical Science'
_journal_page_first 5494
_journal_page_last 5502
_journal_paper_doi 10.1039/D0SC00646G
_journal_volume 11
_journal_year 2020
_chemical_formula_moiety 'C33 H39 Cu F6 N4 O P Pt 1+, C32 H12 B F24 1-'
_chemical_formula_sum 'C65 H51 B Cu F30 N4 O P Pt'
_chemical_formula_weight 1774.51
_space_group_crystal_system monoclinic
_space_group_IT_number 14
_space_group_name_Hall '-P 2ybc'
_space_group_name_H-M_alt 'P 1 21/c 1'
_atom_sites_solution_hydrogens geom
_audit_creation_method SHELXL-2018/3
_audit_update_record
;
2020-01-02 deposited with the CCDC.	2020-04-30 downloaded from the CCDC.
;
_cell_angle_alpha 90
_cell_angle_beta 105.4400(13)
_cell_angle_gamma 90
_cell_formula_units_Z 4
_cell_length_a 20.7797(2)
_cell_length_b 19.37993(18)
_cell_length_c 17.2379(2)
_cell_measurement_reflns_used 66002
_cell_measurement_temperature 90(2)
_cell_measurement_theta_max 32.3130
_cell_measurement_theta_min 2.2890
_cell_volume 6691.33(13)
_computing_cell_refinement 'CrysAlisPro 1.171.39.46 (Rigaku OD, 2018)'
_computing_data_collection 'CrysAlisPro 1.171.39.46 (Rigaku OD, 2018)'
_computing_data_reduction 'CrysAlisPro 1.171.39.46 (Rigaku OD, 2018)'
_computing_molecular_graphics
;
WinGX (Farrugia, 2012); Olex2 (Dolomanov et al., 2009);
ORTEP-3 (Farrugia, 2012); PLATON (Spek, 2009)
;
_computing_publication_material 'enCIFer (Allen, 2004)'
_computing_structure_refinement 'SHELXL-2018/3 (Sheldrick, 2015)'
_computing_structure_solution 'SHELXT-2018/2 (Sheldrick, 2015)'
_diffrn_ambient_temperature 90(2)
_diffrn_measured_fraction_theta_full 0.999
_diffrn_measured_fraction_theta_max 0.998
_diffrn_measurement_device_type 'XtaLAB Pro: Kappa dual offset/far'
_diffrn_measurement_method '\w scans'
_diffrn_radiation_probe x-ray
_diffrn_radiation_type MoK\a
_diffrn_radiation_wavelength 0.71073
_diffrn_reflns_av_R_equivalents 0.0836
_diffrn_reflns_av_unetI/netI 0.0407
_diffrn_reflns_Laue_measured_fraction_full 0.999
_diffrn_reflns_Laue_measured_fraction_max 0.998
_diffrn_reflns_limit_h_max 29
_diffrn_reflns_limit_h_min -29
_diffrn_reflns_limit_k_max 27
_diffrn_reflns_limit_k_min -27
_diffrn_reflns_limit_l_max 24
_diffrn_reflns_limit_l_min -22
_diffrn_reflns_number 149456
_diffrn_reflns_point_group_measured_fraction_full 0.999
_diffrn_reflns_point_group_measured_fraction_max 0.998
_diffrn_reflns_theta_full 25.242
_diffrn_reflns_theta_max 30.050
_diffrn_reflns_theta_min 2.033
_diffrn_source 'microfocus sealed X-ray tube'
_exptl_absorpt_coefficient_mu 2.560
_exptl_absorpt_correction_T_max 1.000
_exptl_absorpt_correction_T_min 0.800
_exptl_absorpt_correction_type gaussian
_exptl_absorpt_process_details
;
CrysAlisPro 1.171.39.46 (Rigaku Oxford Diffraction, 2018).
Numerical absorption correction based on gaussian integration over
a multifaceted crystal model. Empirical absorption correction using
spherical harmonics, frame scaling and detector area scaling,
implemented in SCALE3 ABSPACK scaling algorithm.
;
_exptl_crystal_colour orange
_exptl_crystal_density_diffrn 1.761
_exptl_crystal_description prism
_exptl_crystal_F_000 3496
_exptl_crystal_recrystallization_method 'vapor diffusion of pentane into a THF solution at -30 \%C'
_exptl_crystal_size_max 0.102
_exptl_crystal_size_mid 0.060
_exptl_crystal_size_min 0.044
_refine_diff_density_max 3.858
_refine_diff_density_min -3.456
_refine_diff_density_rms 0.142
_refine_ls_extinction_method none
_refine_ls_goodness_of_fit_ref 1.041
_refine_ls_hydrogen_treatment constr
_refine_ls_matrix_type full
_refine_ls_number_parameters 995
_refine_ls_number_reflns 19569
_refine_ls_number_restraints 156
_refine_ls_restrained_S_all 1.042
_refine_ls_R_factor_all 0.0530
_refine_ls_R_factor_gt 0.0379
_refine_ls_shift/su_max 0.005
_refine_ls_shift/su_mean 0.000
_refine_ls_structure_factor_coef Fsqd
_refine_ls_weighting_details 'w=1/[\s^2^(Fo^2^)+(0.0547P)^2^+10.9942P] where P=(Fo^2^+2Fc^2^)/3'
_refine_ls_weighting_scheme calc
_refine_ls_wR_factor_gt 0.0954
_refine_ls_wR_factor_ref 0.1074
_reflns_Friedel_coverage 0.000
_reflns_number_gt 15814
_reflns_number_total 19569
_reflns_threshold_expression 'I > 2\s(I)'
_cod_data_source_file d0sc00646g3.cif
_cod_data_source_block jk607
_cod_depositor_comments
;Adding full bibliography for 1557987--1557994.cif.

 Adding full bibliography for 1557987--1557994.cif.
;
_cod_original_sg_symbol_H-M 'P 21/c'
_cod_database_code 1557994
_shelx_shelxl_version_number 2018/3
_shelx_space_group_comment
;
The symmetry employed for this shelxl refinement is uniquely defined
by the following loop, which should always be used as a source of
symmetry information in preference to the above space-group names.
They are only intended as comments.
;
_shelx_estimated_absorpt_t_min 0.780
_shelx_estimated_absorpt_t_max 0.896

loop_
_space_group_symop_operation_xyz
'x, y, z'
'-x, y+1/2, -z+1/2'
'-x, -y, -z'
'x, -y-1/2, z-1/2'

loop_
_atom_site_label
_atom_site_type_symbol
_atom_site_fract_x
_atom_site_fract_y
_atom_site_fract_z
_atom_site_U_iso_or_equiv
_atom_site_adp_type
_atom_site_occupancy
_atom_site_site_symmetry_order
_atom_site_calc_flag
_atom_site_refinement_flags_posn
_atom_site_refinement_flags_adp
_atom_site_refinement_flags_occupancy
_atom_site_disorder_assembly
_atom_site_disorder_group
Pt1 Pt 0.75576(2) 0.24598(2) 0.53355(2) 0.01766(4) Uani 1 1 d . . . . .
Cu1 Cu 0.68289(2) 0.32535(2) 0.61397(2) 0.02138(8) Uani 1 1 d . . . . .
P1 P 0.85706(3) 0.19728(4) 0.56108(5) 0.01811(14) Uani 1 1 d . . . . .
O1 O 0.84665(10) 0.12916(10) 0.61725(12) 0.0201(4) Uani 1 1 d . . . . .
N11 N 0.67037(13) 0.24135(12) 0.67954(16) 0.0204(5) Uani 1 1 d . . . . .
N12 N 0.75248(11) 0.18156(11) 0.63764(14) 0.0174(4) Uani 1 1 d . . . . .
N2 N 0.61463(13) 0.36839(13) 0.68620(16) 0.0254(5) Uani 1 1 d . . . . .
N3 N 0.73423(13) 0.41052(13) 0.65728(17) 0.0266(5) Uani 1 1 d . . . . .
C1 C 0.76428(17) 0.30144(19) 0.4360(2) 0.0322(7) Uani 1 1 d . . . . .
H1A H 0.733727 0.282627 0.387110 0.048 Uiso 1 1 calc R U . . .
H1B H 0.810252 0.298488 0.431530 0.048 Uiso 1 1 calc R U . . .
H1C H 0.752955 0.349808 0.442424 0.048 Uiso 1 1 calc R U . . .
C01 C 0.65554(13) 0.27462(15) 0.50248(17) 0.0198(5) Uani 1 1 d . . . . .
C02 C 0.63034(14) 0.34079(15) 0.47747(18) 0.0213(5) Uani 1 1 d . . . . .
H02 H 0.660567 0.377120 0.475525 0.026 Uiso 1 1 calc R U . . .
C03 C 0.56118(15) 0.35418(15) 0.45528(18) 0.0226(6) Uani 1 1 d . . . . .
C04 C 0.51568(15) 0.30358(16) 0.4581(2) 0.0264(6) Uani 1 1 d . . . . .
H04 H 0.469223 0.313406 0.444143 0.032 Uiso 1 1 calc R U . . .
C05 C 0.53929(16) 0.23705(16) 0.4819(2) 0.0250(6) Uani 1 1 d . . . . .
C06 C 0.60690(14) 0.22275(15) 0.50339(19) 0.0222(6) Uani 1 1 d . . . . .
H06 H 0.621425 0.177155 0.519220 0.027 Uiso 1 1 calc R U . . .
C07 C 0.53689(16) 0.42423(16) 0.4257(2) 0.0270(6) Uani 1 1 d . . . . .
F71 F 0.47931(10) 0.44020(10) 0.44183(13) 0.0368(5) Uani 1 1 d . . . . .
F72 F 0.52606(10) 0.42876(10) 0.34524(12) 0.0324(4) Uani 1 1 d . . . . .
F73 F 0.58065(11) 0.47419(10) 0.45764(14) 0.0387(5) Uani 1 1 d . . . . .
C08 C 0.49101(17) 0.18218(17) 0.4933(2) 0.0346(8) Uani 1 1 d . . . . .
F81 F 0.43104(10) 0.18900(11) 0.44088(16) 0.0459(6) Uani 1 1 d . . . . .
F82 F 0.48094(15) 0.18533(16) 0.56676(17) 0.0629(8) Uani 1 1 d . . . . .
F83 F 0.51237(11) 0.11854(11) 0.48455(18) 0.0517(7) Uani 1 1 d . . . . .
C11 C 0.58248(17) 0.30940(17) 0.7128(2) 0.0298(7) Uani 1 1 d . . . . .
H11A H 0.538002 0.302310 0.674828 0.036 Uiso 1 1 calc R U . . .
H11B H 0.575689 0.319751 0.766355 0.036 Uiso 1 1 calc R U . . .
C12 C 0.62270(16) 0.24332(15) 0.7183(2) 0.0226(6) Uani 1 1 d . . . . .
C13 C 0.60718(15) 0.18678(16) 0.7609(2) 0.0255(6) Uani 1 1 d . . . . .
H13 H 0.571228 0.189222 0.785191 0.031 Uiso 1 1 calc R U . . .
C14 C 0.64456(15) 0.12835(16) 0.76673(19) 0.0242(6) Uani 1 1 d . . . . .
H14 H 0.635592 0.090003 0.796553 0.029 Uiso 1 1 calc R U . . .
C15 C 0.69677(14) 0.12479(14) 0.72834(17) 0.0192(5) Uani 1 1 d . . . . .
C16 C 0.74097(14) 0.06832(15) 0.73593(19) 0.0214(5) Uani 1 1 d . . . . .
H16 H 0.735400 0.028755 0.766028 0.026 Uiso 1 1 calc R U . . .
C17 C 0.79141(14) 0.07117(14) 0.69981(18) 0.0211(5) Uani 1 1 d . . . . .
H17 H 0.823426 0.035121 0.706858 0.025 Uiso 1 1 calc R U . . .
C18 C 0.79524(14) 0.12933(14) 0.65120(17) 0.0191(5) Uani 1 1 d . . . . .
C19 C 0.70630(13) 0.18216(14) 0.68247(17) 0.0188(5) Uani 1 1 d . . . . .
C21 C 0.56651(18) 0.42258(18) 0.6498(2) 0.0340(8) Uani 1 1 d . . . . .
H21A H 0.589585 0.459438 0.628980 0.051 Uiso 1 1 calc R U . . .
H21B H 0.546351 0.441522 0.690533 0.051 Uiso 1 1 calc R U . . .
H21C H 0.531515 0.402880 0.605558 0.051 Uiso 1 1 calc R U . . .
C31 C 0.66818(19) 0.39749(17) 0.7523(2) 0.0311(7) Uani 1 1 d . . . . .
H31A H 0.692960 0.359598 0.785857 0.037 Uiso 1 1 calc R U . . .
H31B H 0.648346 0.426912 0.786857 0.037 Uiso 1 1 calc R U . . .
C32 C 0.71545(19) 0.43969(16) 0.7189(2) 0.0305(7) Uani 1 1 d . . . . .
C33 C 0.7400(2) 0.50362(19) 0.7497(2) 0.0449(10) Uani 1 1 d . . . . .
H33 H 0.726312 0.523515 0.793079 0.054 Uiso 1 1 calc R U . . .
C34 C 0.7844(3) 0.5379(2) 0.7163(3) 0.0539(12) Uani 1 1 d . . . . .
H34 H 0.801535 0.581631 0.736550 0.065 Uiso 1 1 calc R U . . .
C35 C 0.8036(2) 0.50823(19) 0.6537(3) 0.0434(9) Uani 1 1 d . . . . .
H35 H 0.834235 0.531036 0.630098 0.052 Uiso 1 1 calc R U . . .
C36 C 0.77742(17) 0.44425(17) 0.6254(2) 0.0334(7) Uani 1 1 d . . . . .
H36 H 0.790580 0.423672 0.582027 0.040 Uiso 1 1 calc R U . . .
C41 C 0.92661(15) 0.24435(15) 0.6309(2) 0.0225(6) Uani 1 1 d . . . . .
C42 C 0.90234(17) 0.26102(17) 0.7060(2) 0.0269(6) Uani 1 1 d . . . . .
H42A H 0.859675 0.285652 0.689632 0.040 Uiso 1 1 calc R U . . .
H42B H 0.935494 0.290000 0.742839 0.040 Uiso 1 1 calc R U . . .
H42C H 0.896449 0.218000 0.733185 0.040 Uiso 1 1 calc R U . . .
C43 C 0.93654(18) 0.31307(17) 0.5901(2) 0.0326(7) Uani 1 1 d . . . . .
H43A H 0.952432 0.303470 0.542499 0.049 Uiso 1 1 calc R U . . .
H43B H 0.969523 0.341408 0.628017 0.049 Uiso 1 1 calc R U . . .
H43C H 0.893975 0.337888 0.573818 0.049 Uiso 1 1 calc R U . . .
C44 C 0.99210(15) 0.20425(19) 0.6575(2) 0.0320(7) Uani 1 1 d . . . . .
H44A H 0.984194 0.160215 0.681378 0.048 Uiso 1 1 calc R U . . .
H44B H 1.024751 0.231310 0.697443 0.048 Uiso 1 1 calc R U . . .
H44C H 1.009373 0.195498 0.610786 0.048 Uiso 1 1 calc R U . . .
C51 C 0.88294(15) 0.14811(16) 0.48148(19) 0.0245(6) Uani 1 1 d . . . . .
C52 C 0.92613(18) 0.08437(17) 0.5142(2) 0.0316(7) Uani 1 1 d . . . . .
H52A H 0.966986 0.099090 0.553804 0.047 Uiso 1 1 calc R U . . .
H52B H 0.937851 0.060538 0.469659 0.047 Uiso 1 1 calc R U . . .
H52C H 0.900986 0.052985 0.539755 0.047 Uiso 1 1 calc R U . . .
C53 C 0.92074(16) 0.19552(18) 0.4366(2) 0.0285(6) Uani 1 1 d . . . . .
H53A H 0.894631 0.237534 0.419272 0.043 Uiso 1 1 calc R U . . .
H53B H 0.927371 0.171300 0.389446 0.043 Uiso 1 1 calc R U . . .
H53C H 0.964217 0.207828 0.472682 0.043 Uiso 1 1 calc R U . . .
C54 C 0.81831(18) 0.1231(2) 0.4224(2) 0.0353(8) Uani 1 1 d . . . . .
H54A H 0.794246 0.092725 0.450493 0.053 Uiso 1 1 calc R U . . .
H54B H 0.829118 0.097638 0.378339 0.053 Uiso 1 1 calc R U . . .
H54C H 0.790247 0.162886 0.400473 0.053 Uiso 1 1 calc R U . . .
B1 B 0.77838(15) 0.67101(15) 0.20565(19) 0.0165(5) Uani 1 1 d . . . . .
C011 C 0.76198(13) 0.72640(14) 0.26994(17) 0.0171(5) Uani 1 1 d . . . . .
C012 C 0.81223(15) 0.75498(13) 0.33293(18) 0.0173(5) Uani 1 1 d . . . . .
H012 H 0.856079 0.736411 0.344620 0.021 Uiso 1 1 calc R U . . .
C013 C 0.79926(14) 0.81003(14) 0.37874(17) 0.0185(5) Uani 1 1 d . . . . .
C014 C 0.73554(14) 0.83745(14) 0.36565(19) 0.0226(6) Uani 1 1 d . . . . .
H014 H 0.726519 0.873764 0.398262 0.027 Uiso 1 1 calc R U . . .
C015 C 0.68523(14) 0.80986(15) 0.3030(2) 0.0235(6) Uani 1 1 d . . . . .
C016 C 0.69820(15) 0.75650(14) 0.2556(2) 0.0213(6) Uani 1 1 d . . . . .
H016 H 0.663118 0.739844 0.212350 0.026 Uiso 1 1 calc R U . . .
C017 C 0.85546(15) 0.84498(15) 0.43843(18) 0.0213(5) Uani 1 1 d . . . . .
F171 F 0.83627(10) 0.87768(11) 0.49696(12) 0.0360(5) Uani 1 1 d . . . . .
F172 F 0.88513(10) 0.89323(10) 0.40282(12) 0.0310(4) Uani 1 1 d . . . . .
F173 F 0.90457(9) 0.80144(9) 0.47500(11) 0.0272(4) Uani 1 1 d . . . . .
C018 C 0.61642(17) 0.84059(19) 0.2825(3) 0.0380(8) Uani 1 1 d D U . . .
F181 F 0.60563(16) 0.8843(3) 0.3347(3) 0.0574(14) Uani 0.796(12) 1 d D U P A 1
F182 F 0.5691(3) 0.7921(3) 0.2732(4) 0.0499(13) Uani 0.796(12) 1 d D U P A 1
F183 F 0.6036(2) 0.8736(3) 0.2106(3) 0.0655(14) Uani 0.796(12) 1 d D U P A 1
F184 F 0.6040(9) 0.8563(12) 0.3544(8) 0.0655(14) Uani 0.204(12) 1 d D U P A 2
F185 F 0.5687(10) 0.8020(11) 0.2401(14) 0.055(5) Uani 0.204(12) 1 d D U P A 2
F186 F 0.6139(7) 0.9029(7) 0.2512(14) 0.060(4) Uani 0.204(12) 1 d D U P A 2
C021 C 0.79089(13) 0.72347(14) 0.13642(17) 0.0172(5) Uani 1 1 d . . . . .
C022 C 0.73680(15) 0.75027(13) 0.07723(18) 0.0190(5) Uani 1 1 d . . . . .
H022 H 0.693626 0.731416 0.071778 0.023 Uiso 1 1 calc R U . . .
C023 C 0.74417(15) 0.80363(15) 0.02610(17) 0.0217(6) Uani 1 1 d . . . . .
C024 C 0.80665(15) 0.83058(14) 0.02937(18) 0.0226(6) Uani 1 1 d . . . . .
H024 H 0.812002 0.866054 -0.006437 0.027 Uiso 1 1 calc R U . . .
C025 C 0.86133(14) 0.80390(14) 0.08691(18) 0.0196(5) Uani 1 1 d . . . . .
C026 C 0.85343(15) 0.75297(13) 0.14022(18) 0.0173(5) Uani 1 1 d . . . . .
H026 H 0.891440 0.737599 0.180492 0.021 Uiso 1 1 calc R U . . .
C027 C 0.68299(17) 0.83463(18) -0.0300(2) 0.0293(7) Uani 1 1 d . . . . .
F271 F 0.69647(12) 0.87237(16) -0.08768(15) 0.0579(7) Uani 1 1 d . . . . .
F272 F 0.65005(13) 0.87481(15) 0.00851(15) 0.0593(7) Uani 1 1 d . . . . .
F273 F 0.63900(13) 0.78729(14) -0.06691(17) 0.0600(7) Uani 1 1 d . . . . .
C028 C 0.92936(16) 0.83229(15) 0.0917(2) 0.0261(6) Uani 1 1 d . . . . .
F281 F 0.93889(10) 0.84479(11) 0.01891(13) 0.0367(5) Uani 1 1 d . . . . .
F282 F 0.97846(9) 0.79030(11) 0.13004(14) 0.0373(5) Uani 1 1 d . . . . .
F283 F 0.94003(10) 0.89311(10) 0.13150(14) 0.0382(5) Uani 1 1 d . . . . .
C031 C 0.84087(13) 0.62034(13) 0.24736(17) 0.0180(5) Uani 1 1 d . . . . .
C032 C 0.89222(14) 0.60186(14) 0.21250(18) 0.0195(5) Uani 1 1 d . . . . .
H032 H 0.893786 0.622989 0.163301 0.023 Uiso 1 1 calc R U . . .
C033 C 0.94115(14) 0.55343(14) 0.24768(19) 0.0220(6) Uani 1 1 d . . . . .
C034 C 0.93966(15) 0.51956(15) 0.31774(19) 0.0247(6) Uani 1 1 d . . . . .
H034 H 0.972945 0.486638 0.341532 0.030 Uiso 1 1 calc R U . . .
C035 C 0.88813(16) 0.53495(14) 0.35253(18) 0.0237(6) Uani 1 1 d . . . . .
C036 C 0.84066(15) 0.58509(14) 0.31870(18) 0.0205(5) Uani 1 1 d . . . . .
H036 H 0.806994 0.595799 0.344795 0.025 Uiso 1 1 calc R U . . .
C037 C 0.99664(16) 0.53818(16) 0.2093(2) 0.0300(7) Uani 1 1 d . . . . .
F371 F 1.05245(12) 0.57204(16) 0.2442(2) 0.0719(10) Uani 1 1 d . . . . .
F372 F 0.98223(13) 0.55569(14) 0.13171(16) 0.0544(7) Uani 1 1 d . . . . .
F373 F 1.01245(12) 0.47146(10) 0.21179(15) 0.0442(6) Uani 1 1 d . . . . .
C038 C 0.8826(2) 0.49365(17) 0.4242(2) 0.0338(7) Uani 1 1 d D U . . .
F381 F 0.8810(7) 0.4271(4) 0.4084(9) 0.042(2) Uani 0.60(2) 1 d D U P B 1
F382 F 0.8346(6) 0.5116(5) 0.4534(6) 0.055(3) Uani 0.60(2) 1 d D U P B 1
F383 F 0.9411(6) 0.5017(4) 0.4861(4) 0.057(2) Uani 0.60(2) 1 d D U P B 1
F384 F 0.9006(10) 0.4282(6) 0.4239(13) 0.043(3) Uani 0.40(2) 1 d D U P B 2
F385 F 0.8141(4) 0.4870(7) 0.4254(8) 0.046(2) Uani 0.40(2) 1 d D U P B 2
F386 F 0.9088(8) 0.5196(5) 0.4948(4) 0.044(3) Uani 0.40(2) 1 d D U P B 2
C041 C 0.71626(13) 0.61837(14) 0.16744(17) 0.0186(5) Uani 1 1 d . . . . .
C042 C 0.71356(14) 0.58238(14) 0.09600(18) 0.0195(5) Uani 1 1 d . . . . .
H042 H 0.747048 0.590813 0.068891 0.023 Uiso 1 1 calc R U . . .
C043 C 0.66346(14) 0.53469(14) 0.06345(17) 0.0191(5) Uani 1 1 d . . . . .
C044 C 0.61286(14) 0.52153(14) 0.10051(19) 0.0223(6) Uani 1 1 d . . . . .
H044 H 0.578009 0.489859 0.077928 0.027 Uiso 1 1 calc R U . . .
C045 C 0.61502(14) 0.55607(15) 0.17119(19) 0.0223(6) Uani 1 1 d . . . . .
C046 C 0.66600(14) 0.60258(14) 0.20471(18) 0.0205(5) Uani 1 1 d . . . . .
H046 H 0.666616 0.624205 0.254360 0.025 Uiso 1 1 calc R U . . .
C047 C 0.66411(15) 0.49348(15) -0.00966(18) 0.0232(6) Uani 1 1 d . . . . .
F471 F 0.68271(11) 0.42749(9) 0.00898(12) 0.0315(4) Uani 1 1 d . . . . .
F472 F 0.70732(11) 0.51763(9) -0.04887(12) 0.0317(4) Uani 1 1 d . . . . .
F473 F 0.60457(11) 0.49035(12) -0.06306(13) 0.0404(5) Uani 1 1 d . . . . .
C048 C 0.56021(16) 0.54679(17) 0.2123(2) 0.0296(7) Uani 1 1 d . . . . .
F481 F 0.52390(10) 0.49003(12) 0.18905(13) 0.0380(5) Uani 1 1 d . . . . .
F482 F 0.51676(13) 0.59988(13) 0.19678(18) 0.0577(7) Uani 1 1 d . . . . .
F483 F 0.58405(11) 0.54317(13) 0.29216(13) 0.0438(6) Uani 1 1 d . . . . .

loop_
_atom_site_aniso_label
_atom_site_aniso_U_11
_atom_site_aniso_U_22
_atom_site_aniso_U_33
_atom_site_aniso_U_23
_atom_site_aniso_U_13
_atom_site_aniso_U_12
Pt1 0.01045(6) 0.01667(6) 0.02646(7) 0.00328(4) 0.00597(4) 0.00170(3)
Cu1 0.02080(17) 0.01421(15) 0.03094(19) 0.00003(13) 0.01003(14) 0.00156(13)
P1 0.0114(3) 0.0173(3) 0.0265(4) 0.0009(3) 0.0067(3) 0.0007(2)
O1 0.0145(9) 0.0188(9) 0.0296(10) 0.0038(8) 0.0101(8) 0.0040(7)
N11 0.0149(11) 0.0162(10) 0.0310(13) 0.0002(9) 0.0074(10) 0.0025(8)
N12 0.0144(10) 0.0127(9) 0.0258(12) 0.0002(8) 0.0066(9) -0.0002(8)
N2 0.0256(13) 0.0197(11) 0.0317(13) 0.0032(10) 0.0090(11) 0.0097(10)
N3 0.0241(13) 0.0174(11) 0.0364(14) 0.0007(10) 0.0049(11) 0.0014(10)
C1 0.0232(15) 0.0352(17) 0.0415(18) 0.0116(14) 0.0144(14) 0.0090(13)
C01 0.0103(11) 0.0221(13) 0.0259(14) 0.0009(11) 0.0029(10) 0.0025(10)
C02 0.0160(13) 0.0207(13) 0.0277(14) 0.0006(11) 0.0068(11) 0.0035(10)
C03 0.0206(14) 0.0195(13) 0.0281(14) -0.0007(11) 0.0068(11) 0.0070(11)
C04 0.0155(13) 0.0242(14) 0.0377(17) -0.0006(12) 0.0040(12) 0.0055(11)
C05 0.0160(13) 0.0211(13) 0.0371(17) -0.0026(12) 0.0059(12) -0.0009(11)
C06 0.0160(13) 0.0177(12) 0.0328(15) -0.0019(11) 0.0065(11) 0.0034(10)
C07 0.0228(15) 0.0218(14) 0.0371(17) 0.0025(12) 0.0092(13) 0.0056(12)
F71 0.0317(11) 0.0289(10) 0.0543(13) 0.0100(9) 0.0194(10) 0.0152(8)
F72 0.0318(10) 0.0293(10) 0.0362(10) 0.0100(8) 0.0095(8) 0.0068(8)
F73 0.0377(12) 0.0190(9) 0.0544(13) 0.0013(9) 0.0038(10) 0.0019(8)
C08 0.0194(15) 0.0248(15) 0.057(2) 0.0007(15) 0.0055(15) -0.0032(12)
F81 0.0161(9) 0.0302(10) 0.0838(17) -0.0017(11) -0.0002(10) -0.0023(8)
F82 0.0622(17) 0.0682(18) 0.0654(17) 0.0014(14) 0.0292(14) -0.0315(15)
F83 0.0250(11) 0.0203(9) 0.105(2) 0.0045(11) 0.0091(12) -0.0014(8)
C11 0.0245(15) 0.0262(15) 0.0443(19) 0.0050(13) 0.0190(14) 0.0104(12)
C12 0.0152(13) 0.0228(13) 0.0308(15) 0.0022(11) 0.0077(12) 0.0029(10)
C13 0.0170(13) 0.0276(14) 0.0353(16) 0.0028(12) 0.0129(12) 0.0010(11)
C14 0.0193(14) 0.0233(14) 0.0306(15) 0.0031(11) 0.0079(12) -0.0017(11)
C15 0.0158(12) 0.0165(12) 0.0251(14) 0.0013(10) 0.0053(11) -0.0029(10)
C16 0.0191(14) 0.0170(12) 0.0281(14) 0.0032(11) 0.0062(11) 0.0000(10)
C17 0.0175(13) 0.0135(11) 0.0320(15) 0.0011(10) 0.0062(11) 0.0035(10)
C18 0.0148(12) 0.0182(12) 0.0243(13) -0.0001(10) 0.0053(10) 0.0007(10)
C19 0.0124(12) 0.0172(12) 0.0259(14) -0.0009(10) 0.0034(10) -0.0003(10)
C21 0.0330(18) 0.0316(16) 0.0421(19) 0.0083(14) 0.0181(15) 0.0198(14)
C31 0.0396(19) 0.0259(15) 0.0287(16) -0.0005(12) 0.0104(14) 0.0059(14)
C32 0.0388(19) 0.0176(13) 0.0307(16) 0.0000(12) 0.0015(14) 0.0029(13)
C33 0.067(3) 0.0274(17) 0.037(2) -0.0066(15) 0.0090(19) -0.0048(18)
C34 0.075(3) 0.0263(18) 0.053(2) -0.0076(17) 0.005(2) -0.019(2)
C35 0.043(2) 0.0265(17) 0.057(2) 0.0041(16) 0.0058(18) -0.0131(16)
C36 0.0267(16) 0.0244(15) 0.048(2) 0.0039(14) 0.0078(15) -0.0030(13)
C41 0.0138(13) 0.0244(14) 0.0289(15) -0.0039(11) 0.0050(11) -0.0028(10)
C42 0.0212(15) 0.0297(15) 0.0303(16) -0.0065(12) 0.0077(13) -0.0005(12)
C43 0.0298(17) 0.0263(15) 0.0439(19) -0.0036(14) 0.0137(15) -0.0086(13)
C44 0.0153(14) 0.0403(18) 0.0383(18) -0.0057(14) 0.0035(13) 0.0021(13)
C51 0.0194(14) 0.0264(14) 0.0300(15) -0.0028(12) 0.0103(12) -0.0007(11)
C52 0.0308(17) 0.0264(15) 0.0419(19) -0.0008(13) 0.0170(15) 0.0073(13)
C53 0.0238(15) 0.0331(16) 0.0317(16) 0.0018(13) 0.0129(13) 0.0005(13)
C54 0.0272(17) 0.0409(19) 0.0383(18) -0.0127(15) 0.0095(14) -0.0047(15)
B1 0.0115(12) 0.0139(12) 0.0246(15) 0.0015(11) 0.0055(11) 0.0012(10)
C011 0.0133(12) 0.0125(11) 0.0266(13) 0.0017(10) 0.0070(10) 0.0007(9)
C012 0.0119(12) 0.0155(11) 0.0261(14) 0.0012(10) 0.0077(11) 0.0012(9)
C013 0.0162(12) 0.0160(11) 0.0248(13) 0.0001(10) 0.0078(11) -0.0002(10)
C014 0.0175(13) 0.0156(12) 0.0359(16) -0.0033(11) 0.0092(12) 0.0013(10)
C015 0.0131(12) 0.0197(13) 0.0376(16) -0.0015(11) 0.0066(12) 0.0047(10)
C016 0.0123(13) 0.0197(13) 0.0304(15) -0.0002(11) 0.0031(11) 0.0010(10)
C017 0.0198(13) 0.0190(12) 0.0255(14) 0.0001(10) 0.0070(11) 0.0014(10)
F171 0.0252(10) 0.0464(12) 0.0365(11) -0.0196(9) 0.0086(8) 0.0003(9)
F172 0.0271(10) 0.0234(9) 0.0403(11) 0.0045(8) 0.0052(8) -0.0097(7)
F173 0.0174(8) 0.0258(9) 0.0354(10) 0.0026(7) 0.0016(7) 0.0015(7)
C018 0.0180(15) 0.0348(17) 0.058(2) -0.0121(16) 0.0047(15) 0.0082(13)
F181 0.0233(13) 0.054(2) 0.088(3) -0.039(2) 0.0022(16) 0.0197(16)
F182 0.0150(15) 0.050(2) 0.082(3) -0.022(2) 0.008(2) 0.0000(14)
F183 0.0394(19) 0.075(3) 0.077(3) 0.018(2) 0.0062(18) 0.034(2)
F184 0.0394(19) 0.075(3) 0.077(3) 0.018(2) 0.0062(18) 0.034(2)
F185 0.015(5) 0.057(8) 0.082(10) -0.034(8) -0.005(7) 0.015(5)
F186 0.035(6) 0.042(7) 0.092(9) 0.007(7) -0.003(6) 0.026(5)
C021 0.0140(12) 0.0127(11) 0.0252(13) -0.0023(10) 0.0059(10) -0.0013(9)
C022 0.0142(13) 0.0185(12) 0.0242(13) -0.0014(10) 0.0049(11) -0.0007(9)
C023 0.0204(13) 0.0192(13) 0.0254(14) 0.0016(10) 0.0059(11) 0.0026(11)
C024 0.0249(14) 0.0164(12) 0.0287(15) 0.0022(10) 0.0111(12) -0.0009(11)
C025 0.0171(13) 0.0159(11) 0.0282(14) -0.0027(10) 0.0103(11) -0.0022(10)
C026 0.0141(12) 0.0149(11) 0.0233(13) -0.0019(9) 0.0057(10) -0.0002(9)
C027 0.0261(16) 0.0312(16) 0.0301(16) 0.0059(13) 0.0067(13) 0.0051(13)
F271 0.0390(13) 0.0811(19) 0.0517(14) 0.0416(14) 0.0086(11) 0.0109(13)
F272 0.0498(15) 0.0752(18) 0.0501(14) 0.0046(13) 0.0084(12) 0.0432(14)
F273 0.0380(13) 0.0496(15) 0.0720(17) 0.0065(13) -0.0210(12) 0.0003(11)
C028 0.0227(14) 0.0198(13) 0.0391(17) -0.0032(12) 0.0142(13) -0.0053(11)
F281 0.0345(11) 0.0373(11) 0.0459(12) -0.0009(9) 0.0238(9) -0.0121(9)
F282 0.0160(9) 0.0372(11) 0.0607(13) 0.0068(10) 0.0139(9) -0.0014(8)
F283 0.0324(11) 0.0276(10) 0.0603(13) -0.0184(9) 0.0221(10) -0.0170(8)
C031 0.0147(12) 0.0126(11) 0.0263(13) -0.0014(10) 0.0050(10) -0.0020(9)
C032 0.0158(12) 0.0129(11) 0.0306(14) -0.0013(10) 0.0073(11) -0.0010(10)
C033 0.0147(12) 0.0147(12) 0.0373(16) -0.0019(11) 0.0079(12) 0.0003(10)
C034 0.0210(14) 0.0148(12) 0.0354(16) 0.0004(11) 0.0025(12) 0.0045(11)
C035 0.0283(15) 0.0145(12) 0.0265(14) 0.0000(10) 0.0042(12) 0.0018(11)
C036 0.0206(13) 0.0130(11) 0.0283(14) -0.0013(10) 0.0074(11) 0.0008(10)
C037 0.0200(14) 0.0173(13) 0.055(2) -0.0028(13) 0.0148(14) 0.0026(11)
F371 0.0239(11) 0.0706(18) 0.128(3) -0.0585(18) 0.0314(14) -0.0186(12)
F372 0.0476(14) 0.0616(16) 0.0693(16) 0.0265(13) 0.0424(13) 0.0271(12)
F373 0.0515(14) 0.0214(9) 0.0702(15) 0.0016(10) 0.0346(12) 0.0129(9)
C038 0.049(2) 0.0198(14) 0.0313(17) 0.0034(12) 0.0091(15) 0.0097(14)
F381 0.065(6) 0.018(2) 0.046(5) 0.003(2) 0.018(4) 0.000(3)
F382 0.086(6) 0.044(4) 0.051(4) 0.023(3) 0.045(4) 0.035(4)
F383 0.073(5) 0.051(3) 0.034(2) 0.010(2) -0.006(3) -0.001(3)
F384 0.068(9) 0.018(4) 0.046(8) 0.015(3) 0.024(6) 0.017(4)
F385 0.043(4) 0.053(5) 0.045(5) 0.021(4) 0.018(3) -0.001(3)
F386 0.063(7) 0.040(4) 0.027(3) -0.001(2) 0.007(3) -0.012(4)
C041 0.0133(12) 0.0141(11) 0.0286(14) 0.0031(10) 0.0059(11) 0.0001(9)
C042 0.0154(12) 0.0140(11) 0.0305(14) 0.0017(10) 0.0086(11) -0.0004(10)
C043 0.0171(13) 0.0139(11) 0.0264(14) 0.0022(10) 0.0063(11) 0.0002(10)
C044 0.0153(13) 0.0169(12) 0.0340(16) 0.0015(11) 0.0053(11) -0.0041(10)
C045 0.0151(13) 0.0184(12) 0.0351(16) 0.0041(11) 0.0095(12) -0.0014(10)
C046 0.0163(13) 0.0177(12) 0.0278(14) -0.0003(10) 0.0066(11) -0.0009(10)
C047 0.0231(14) 0.0173(12) 0.0280(15) 0.0000(11) 0.0046(12) -0.0028(11)
F471 0.0433(11) 0.0125(7) 0.0414(11) 0.0007(7) 0.0158(9) -0.0015(8)
F472 0.0440(12) 0.0211(8) 0.0352(10) -0.0034(7) 0.0198(9) -0.0102(8)
F473 0.0302(11) 0.0460(12) 0.0379(11) -0.0108(9) -0.0033(9) -0.0014(9)
C048 0.0219(15) 0.0278(15) 0.0428(18) 0.0015(13) 0.0151(14) -0.0052(12)
F481 0.0244(10) 0.0433(12) 0.0479(12) 0.0001(9) 0.0127(9) -0.0180(9)
F482 0.0447(14) 0.0465(14) 0.101(2) 0.0190(14) 0.0518(15) 0.0178(11)
F483 0.0376(12) 0.0591(14) 0.0405(12) -0.0078(10) 0.0206(10) -0.0247(11)

loop_
_atom_type_symbol
_atom_type_description
_atom_type_scat_dispersion_real
_atom_type_scat_dispersion_imag
_atom_type_scat_source
C C 0.0033 0.0016 'International Tables Vol C Tables 4.2.6.8 and 6.1.1.4'
H H 0.0000 0.0000 'International Tables Vol C Tables 4.2.6.8 and 6.1.1.4'
B B 0.0013 0.0007 'International Tables Vol C Tables 4.2.6.8 and 6.1.1.4'
N N 0.0061 0.0033 'International Tables Vol C Tables 4.2.6.8 and 6.1.1.4'
O O 0.0106 0.0060 'International Tables Vol C Tables 4.2.6.8 and 6.1.1.4'
F F 0.0171 0.0103 'International Tables Vol C Tables 4.2.6.8 and 6.1.1.4'
P P 0.1023 0.0942 'International Tables Vol C Tables 4.2.6.8 and 6.1.1.4'
Cu Cu 0.3201 1.2651 'International Tables Vol C Tables 4.2.6.8 and 6.1.1.4'
Pt Pt -1.7033 8.3905 'International Tables Vol C Tables 4.2.6.8 and 6.1.1.4'

loop_
_geom_angle_atom_site_label_1
_geom_angle_atom_site_label_2
_geom_angle_atom_site_label_3
_geom_angle
_geom_angle_site_symmetry_1
_geom_angle_site_symmetry_3
_geom_angle_publ_flag
C1 Pt1 C01 87.02(12) . . ?
C1 Pt1 N12 175.90(11) . . ?
C01 Pt1 N12 96.60(10) . . ?
C1 Pt1 P1 96.52(9) . . ?
C01 Pt1 P1 170.37(8) . . ?
N12 Pt1 P1 79.61(6) . . ?
C1 Pt1 Cu1 107.35(10) . . ?
C01 Pt1 Cu1 48.66(8) . . ?
N12 Pt1 Cu1 76.57(6) . . ?
P1 Pt1 Cu1 137.30(2) . . ?
N3 Cu1 N11 125.93(11) . . ?
N3 Cu1 C01 135.77(12) . . ?
N11 Cu1 C01 95.18(11) . . ?
N3 Cu1 N2 80.89(11) . . ?
N11 Cu1 N2 78.43(10) . . ?
C01 Cu1 N2 127.99(10) . . ?
N3 Cu1 C02 109.30(11) . . ?
N11 Cu1 C02 124.54(11) . . ?
C01 Cu1 C02 36.57(10) . . ?
N2 Cu1 C02 108.15(10) . . ?
N3 Cu1 Pt1 109.66(8) . . ?
N11 Cu1 Pt1 90.09(7) . . ?
C01 Cu1 Pt1 48.19(7) . . ?
N2 Cu1 Pt1 167.76(7) . . ?
C02 Cu1 Pt1 74.84(7) . . ?
O1 P1 C41 102.08(13) . . ?
O1 P1 C51 97.40(12) . . ?
C41 P1 C51 113.68(14) . . ?
O1 P1 Pt1 101.23(7) . . ?
C41 P1 Pt1 117.13(10) . . ?
C51 P1 Pt1 119.91(10) . . ?
C18 O1 P1 119.04(18) . . ?
C12 N11 C19 118.5(2) . . ?
C12 N11 Cu1 118.45(19) . . ?
C19 N11 Cu1 122.9(2) . . ?
C18 N12 C19 116.1(2) . . ?
C18 N12 Pt1 114.32(18) . . ?
C19 N12 Pt1 128.84(18) . . ?
C11 N2 C21 112.2(3) . . ?
C11 N2 C31 111.7(3) . . ?
C21 N2 C31 110.1(3) . . ?
C11 N2 Cu1 106.80(18) . . ?
C21 N2 Cu1 118.6(2) . . ?
C31 N2 Cu1 96.36(19) . . ?
C36 N3 C32 118.9(3) . . ?
C36 N3 Cu1 126.8(2) . . ?
C32 N3 Cu1 113.7(2) . . ?
Pt1 C1 H1A 109.5 . . ?
Pt1 C1 H1B 109.5 . . ?
H1A C1 H1B 109.5 . . ?
Pt1 C1 H1C 109.5 . . ?
H1A C1 H1C 109.5 . . ?
H1B C1 H1C 109.5 . . ?
C02 C01 C06 115.9(3) . . ?
C02 C01 Pt1 125.9(2) . . ?
C06 C01 Pt1 118.1(2) . . ?
C02 C01 Cu1 80.89(18) . . ?
C06 C01 Cu1 109.8(2) . . ?
Pt1 C01 Cu1 83.16(10) . . ?
C01 C02 C03 121.3(3) . . ?
C01 C02 Cu1 62.54(16) . . ?
C03 C02 Cu1 117.8(2) . . ?
C01 C02 H02 119.3 . . ?
C03 C02 H02 119.3 . . ?
Cu1 C02 H02 89.7 . . ?
C04 C03 C02 121.4(3) . . ?
C04 C03 C07 119.3(3) . . ?
C02 C03 C07 119.2(3) . . ?
C03 C04 C05 118.5(3) . . ?
C03 C04 H04 120.8 . . ?
C05 C04 H04 120.8 . . ?
C06 C05 C04 121.0(3) . . ?
C06 C05 C08 119.1(3) . . ?
C04 C05 C08 119.5(3) . . ?
C05 C06 C01 121.8(3) . . ?
C05 C06 H06 119.1 . . ?
C01 C06 H06 119.1 . . ?
F71 C07 F73 107.1(3) . . ?
F71 C07 F72 106.6(3) . . ?
F73 C07 F72 106.5(3) . . ?
F71 C07 C03 112.4(3) . . ?
F73 C07 C03 112.7(3) . . ?
F72 C07 C03 111.1(3) . . ?
F83 C08 F81 107.1(3) . . ?
F83 C08 F82 106.8(3) . . ?
F81 C08 F82 106.4(3) . . ?
F83 C08 C05 112.6(3) . . ?
F81 C08 C05 112.0(3) . . ?
F82 C08 C05 111.5(3) . . ?
N2 C11 C12 112.9(2) . . ?
N2 C11 H11A 109.0 . . ?
C12 C11 H11A 109.0 . . ?
N2 C11 H11B 109.0 . . ?
C12 C11 H11B 109.0 . . ?
H11A C11 H11B 107.8 . . ?
N11 C12 C13 123.0(3) . . ?
N11 C12 C11 117.5(3) . . ?
C13 C12 C11 119.5(3) . . ?
C14 C13 C12 118.8(3) . . ?
C14 C13 H13 120.6 . . ?
C12 C13 H13 120.6 . . ?
C13 C14 C15 120.0(3) . . ?
C13 C14 H14 120.0 . . ?
C15 C14 H14 120.0 . . ?
C19 C15 C16 118.6(3) . . ?
C19 C15 C14 117.6(3) . . ?
C16 C15 C14 123.7(3) . . ?
C17 C16 C15 119.3(3) . . ?
C17 C16 H16 120.4 . . ?
C15 C16 H16 120.4 . . ?
C16 C17 C18 118.4(3) . . ?
C16 C17 H17 120.8 . . ?
C18 C17 H17 120.8 . . ?
N12 C18 O1 119.8(2) . . ?
N12 C18 C17 124.7(3) . . ?
O1 C18 C17 115.5(2) . . ?
N11 C19 N12 116.2(2) . . ?
N11 C19 C15 121.9(3) . . ?
N12 C19 C15 121.9(2) . . ?
N2 C21 H21A 109.5 . . ?
N2 C21 H21B 109.5 . . ?
H21A C21 H21B 109.5 . . ?
N2 C21 H21C 109.5 . . ?
H21A C21 H21C 109.5 . . ?
H21B C21 H21C 109.5 . . ?
N2 C31 C32 110.3(3) . . ?
N2 C31 H31A 109.6 . . ?
C32 C31 H31A 109.6 . . ?
N2 C31 H31B 109.6 . . ?
C32 C31 H31B 109.6 . . ?
H31A C31 H31B 108.1 . . ?
N3 C32 C33 121.3(4) . . ?
N3 C32 C31 115.4(3) . . ?
C33 C32 C31 123.3(3) . . ?
C34 C33 C32 119.2(4) . . ?
C34 C33 H33 120.4 . . ?
C32 C33 H33 120.4 . . ?
C35 C34 C33 119.6(4) . . ?
C35 C34 H34 120.2 . . ?
C33 C34 H34 120.2 . . ?
C34 C35 C36 118.7(4) . . ?
C34 C35 H35 120.7 . . ?
C36 C35 H35 120.7 . . ?
N3 C36 C35 122.3(4) . . ?
N3 C36 H36 118.8 . . ?
C35 C36 H36 118.8 . . ?
C44 C41 C42 108.6(3) . . ?
C44 C41 C43 111.0(3) . . ?
C42 C41 C43 108.3(3) . . ?
C44 C41 P1 115.0(2) . . ?
C42 C41 P1 106.0(2) . . ?
C43 C41 P1 107.7(2) . . ?
C41 C42 H42A 109.5 . . ?
C41 C42 H42B 109.5 . . ?
H42A C42 H42B 109.5 . . ?
C41 C42 H42C 109.5 . . ?
H42A C42 H42C 109.5 . . ?
H42B C42 H42C 109.5 . . ?
C41 C43 H43A 109.5 . . ?
C41 C43 H43B 109.5 . . ?
H43A C43 H43B 109.5 . . ?
C41 C43 H43C 109.5 . . ?
H43A C43 H43C 109.5 . . ?
H43B C43 H43C 109.5 . . ?
C41 C44 H44A 109.5 . . ?
C41 C44 H44B 109.5 . . ?
H44A C44 H44B 109.5 . . ?
C41 C44 H44C 109.5 . . ?
H44A C44 H44C 109.5 . . ?
H44B C44 H44C 109.5 . . ?
C54 C51 C52 108.1(3) . . ?
C54 C51 C53 109.1(3) . . ?
C52 C51 C53 109.6(3) . . ?
C54 C51 P1 106.1(2) . . ?
C52 C51 P1 113.2(2) . . ?
C53 C51 P1 110.5(2) . . ?
C51 C52 H52A 109.5 . . ?
C51 C52 H52B 109.5 . . ?
H52A C52 H52B 109.5 . . ?
C51 C52 H52C 109.5 . . ?
H52A C52 H52C 109.5 . . ?
H52B C52 H52C 109.5 . . ?
C51 C53 H53A 109.5 . . ?
C51 C53 H53B 109.5 . . ?
H53A C53 H53B 109.5 . . ?
C51 C53 H53C 109.5 . . ?
H53A C53 H53C 109.5 . . ?
H53B C53 H53C 109.5 . . ?
C51 C54 H54A 109.5 . . ?
C51 C54 H54B 109.5 . . ?
H54A C54 H54B 109.5 . . ?
C51 C54 H54C 109.5 . . ?
H54A C54 H54C 109.5 . . ?
H54B C54 H54C 109.5 . . ?
C031 B1 C041 104.6(2) . . ?
C031 B1 C021 115.5(2) . . ?
C041 B1 C021 110.7(2) . . ?
C031 B1 C011 112.3(2) . . ?
C041 B1 C011 113.3(2) . . ?
C021 B1 C011 100.8(2) . . ?
C012 C011 C016 116.3(3) . . ?
C012 C011 B1 122.3(2) . . ?
C016 C011 B1 120.5(2) . . ?
C013 C012 C011 121.5(3) . . ?
C013 C012 H012 119.2 . . ?
C011 C012 H012 119.2 . . ?
C014 C013 C012 121.3(3) . . ?
C014 C013 C017 118.3(2) . . ?
C012 C013 C017 120.1(3) . . ?
C013 C014 C015 117.7(3) . . ?
C013 C014 H014 121.1 . . ?
C015 C014 H014 121.1 . . ?
C016 C015 C014 121.2(3) . . ?
C016 C015 C018 118.6(3) . . ?
C014 C015 C018 120.0(3) . . ?
C015 C016 C011 121.8(3) . . ?
C015 C016 H016 119.1 . . ?
C011 C016 H016 119.1 . . ?
F171 C017 F173 106.6(2) . . ?
F171 C017 F172 106.1(2) . . ?
F173 C017 F172 105.4(2) . . ?
F171 C017 C013 113.4(2) . . ?
F173 C017 C013 113.2(2) . . ?
F172 C017 C013 111.5(2) . . ?
F185 C018 F186 110.9(12) . . ?
F181 C018 F182 106.5(4) . . ?
F181 C018 F183 107.3(4) . . ?
F182 C018 F183 105.2(4) . . ?
F185 C018 F184 109.8(13) . . ?
F186 C018 F184 99.8(10) . . ?
F181 C018 C015 115.2(3) . . ?
F185 C018 C015 116.1(10) . . ?
F186 C018 C015 113.0(7) . . ?
F182 C018 C015 111.9(4) . . ?
F183 C018 C015 110.2(3) . . ?
F184 C018 C015 105.8(7) . . ?
C022 C021 C026 115.8(3) . . ?
C022 C021 B1 120.5(2) . . ?
C026 C021 B1 122.8(2) . . ?
C023 C022 C021 122.3(3) . . ?
C023 C022 H022 118.9 . . ?
C021 C022 H022 118.9 . . ?
C024 C023 C022 120.9(3) . . ?
C024 C023 C027 119.9(3) . . ?
C022 C023 C027 119.2(3) . . ?
C023 C024 C025 117.8(3) . . ?
C023 C024 H024 121.1 . . ?
C025 C024 H024 121.1 . . ?
C026 C025 C024 121.2(3) . . ?
C026 C025 C028 120.0(3) . . ?
C024 C025 C028 118.8(3) . . ?
C025 C026 C021 122.0(3) . . ?
C025 C026 H026 119.0 . . ?
C021 C026 H026 119.0 . . ?
F271 C027 F272 107.0(3) . . ?
F271 C027 F273 106.1(3) . . ?
F272 C027 F273 105.3(3) . . ?
F271 C027 C023 113.1(3) . . ?
F272 C027 C023 111.9(3) . . ?
F273 C027 C023 112.8(3) . . ?
F282 C028 F281 106.8(3) . . ?
F282 C028 F283 106.3(3) . . ?
F281 C028 F283 105.8(2) . . ?
F282 C028 C025 112.9(2) . . ?
F281 C028 C025 112.7(3) . . ?
F283 C028 C025 111.9(2) . . ?
C032 C031 C036 115.4(3) . . ?
C032 C031 B1 124.8(2) . . ?
C036 C031 B1 119.3(2) . . ?
C033 C032 C031 122.3(3) . . ?
C033 C032 H032 118.9 . . ?
C031 C032 H032 118.9 . . ?
C034 C033 C032 121.0(3) . . ?
C034 C033 C037 119.3(3) . . ?
C032 C033 C037 119.7(3) . . ?
C033 C034 C035 118.3(3) . . ?
C033 C034 H034 120.9 . . ?
C035 C034 H034 120.9 . . ?
C034 C035 C036 120.5(3) . . ?
C034 C035 C038 118.4(3) . . ?
C036 C035 C038 121.0(3) . . ?
C035 C036 C031 122.4(3) . . ?
C035 C036 H036 118.8 . . ?
C031 C036 H036 118.8 . . ?
F371 C037 F373 106.7(3) . . ?
F371 C037 F372 105.3(3) . . ?
F373 C037 F372 105.5(3) . . ?
F371 C037 C033 112.5(3) . . ?
F373 C037 C033 112.8(3) . . ?
F372 C037 C033 113.4(3) . . ?
F382 C038 F381 111.6(8) . . ?
F386 C038 F384 109.2(9) . . ?
F382 C038 F383 106.2(5) . . ?
F381 C038 F383 103.7(5) . . ?
F386 C038 F385 101.1(5) . . ?
F384 C038 F385 101.3(10) . . ?
F382 C038 C035 114.6(4) . . ?
F386 C038 C035 117.4(4) . . ?
F381 C038 C035 110.8(8) . . ?
F384 C038 C035 115.2(11) . . ?
F383 C038 C035 109.1(4) . . ?
F385 C038 C035 110.6(4) . . ?
C046 C041 C042 115.7(2) . . ?
C046 C041 B1 123.8(3) . . ?
C042 C041 B1 120.3(2) . . ?
C043 C042 C041 122.3(3) . . ?
C043 C042 H042 118.9 . . ?
C041 C042 H042 118.9 . . ?
C044 C043 C042 120.8(3) . . ?
C044 C043 C047 117.8(3) . . ?
C042 C043 C047 121.3(3) . . ?
C045 C044 C043 117.7(3) . . ?
C045 C044 H044 121.1 . . ?
C043 C044 H044 121.1 . . ?
C044 C045 C046 121.5(3) . . ?
C044 C045 C048 120.5(3) . . ?
C046 C045 C048 118.0(3) . . ?
C045 C046 C041 122.0(3) . . ?
C045 C046 H046 119.0 . . ?
C041 C046 H046 119.0 . . ?
F473 C047 F472 106.9(3) . . ?
F473 C047 F471 106.0(2) . . ?
F472 C047 F471 105.2(2) . . ?
F473 C047 C043 113.0(3) . . ?
F472 C047 C043 113.3(2) . . ?
F471 C047 C043 111.8(2) . . ?
F481 C048 F483 106.9(3) . . ?
F481 C048 F482 105.9(3) . . ?
F483 C048 F482 106.8(3) . . ?
F481 C048 C045 113.3(3) . . ?
F483 C048 C045 111.9(3) . . ?
F482 C048 C045 111.5(3) . . ?

loop_
_geom_bond_atom_site_label_1
_geom_bond_atom_site_label_2
_geom_bond_distance
_geom_bond_site_symmetry_2
_geom_bond_publ_flag
Pt1 C1 2.043(3) . ?
Pt1 C01 2.083(3) . ?
Pt1 N12 2.202(2) . ?
Pt1 P1 2.2396(7) . ?
Pt1 Cu1 2.7745(4) . ?
Cu1 N3 1.999(3) . ?
Cu1 N11 2.038(2) . ?
Cu1 C01 2.098(3) . ?
Cu1 N2 2.280(3) . ?
Cu1 C02 2.335(3) . ?
P1 O1 1.685(2) . ?
P1 C41 1.856(3) . ?
P1 C51 1.864(3) . ?
O1 C18 1.348(3) . ?
N11 C12 1.335(4) . ?
N11 C19 1.362(3) . ?
N12 C18 1.326(3) . ?
N12 C19 1.383(4) . ?
N2 C11 1.459(4) . ?
N2 C21 1.471(4) . ?
N2 C31 1.476(4) . ?
N3 C36 1.340(4) . ?
N3 C32 1.350(4) . ?
C1 H1A 0.9800 . ?
C1 H1B 0.9800 . ?
C1 H1C 0.9800 . ?
C01 C02 1.409(4) . ?
C01 C06 1.429(4) . ?
C02 C03 1.409(4) . ?
C02 H02 0.9500 . ?
C03 C04 1.372(4) . ?
C03 C07 1.490(4) . ?
C04 C05 1.401(4) . ?
C04 H04 0.9500 . ?
C05 C06 1.382(4) . ?
C05 C08 1.510(5) . ?
C06 H06 0.9500 . ?
C07 F71 1.335(4) . ?
C07 F73 1.342(4) . ?
C07 F72 1.348(4) . ?
C08 F83 1.333(4) . ?
C08 F81 1.337(4) . ?
C08 F82 1.339(5) . ?
C11 C12 1.518(4) . ?
C11 H11A 0.9900 . ?
C11 H11B 0.9900 . ?
C12 C13 1.403(4) . ?
C13 C14 1.362(4) . ?
C13 H13 0.9500 . ?
C14 C15 1.415(4) . ?
C14 H14 0.9500 . ?
C15 C19 1.408(4) . ?
C15 C16 1.412(4) . ?
C16 C17 1.355(4) . ?
C16 H16 0.9500 . ?
C17 C18 1.419(4) . ?
C17 H17 0.9500 . ?
C21 H21A 0.9800 . ?
C21 H21B 0.9800 . ?
C21 H21C 0.9800 . ?
C31 C32 1.505(5) . ?
C31 H31A 0.9900 . ?
C31 H31B 0.9900 . ?
C32 C33 1.390(5) . ?
C33 C34 1.381(6) . ?
C33 H33 0.9500 . ?
C34 C35 1.373(6) . ?
C34 H34 0.9500 . ?
C35 C36 1.389(5) . ?
C35 H35 0.9500 . ?
C36 H36 0.9500 . ?
C41 C44 1.528(4) . ?
C41 C42 1.543(4) . ?
C41 C43 1.546(4) . ?
C42 H42A 0.9800 . ?
C42 H42B 0.9800 . ?
C42 H42C 0.9800 . ?
C43 H43A 0.9800 . ?
C43 H43B 0.9800 . ?
C43 H43C 0.9800 . ?
C44 H44A 0.9800 . ?
C44 H44B 0.9800 . ?
C44 H44C 0.9800 . ?
C51 C54 1.532(5) . ?
C51 C52 1.542(4) . ?
C51 C53 1.544(4) . ?
C52 H52A 0.9800 . ?
C52 H52B 0.9800 . ?
C52 H52C 0.9800 . ?
C53 H53A 0.9800 . ?
C53 H53B 0.9800 . ?
C53 H53C 0.9800 . ?
C54 H54A 0.9800 . ?
C54 H54B 0.9800 . ?
C54 H54C 0.9800 . ?
B1 C031 1.634(4) . ?
B1 C041 1.640(4) . ?
B1 C021 1.640(4) . ?
B1 C011 1.642(4) . ?
C011 C012 1.404(4) . ?
C011 C016 1.408(4) . ?
C012 C013 1.396(4) . ?
C012 H012 0.9500 . ?
C013 C014 1.388(4) . ?
C013 C017 1.497(4) . ?
C014 C015 1.394(4) . ?
C014 H014 0.9500 . ?
C015 C016 1.388(4) . ?
C015 C018 1.502(4) . ?
C016 H016 0.9500 . ?
C017 F171 1.339(3) . ?
C017 F173 1.345(3) . ?
C017 F172 1.354(3) . ?
C018 F181 1.298(5) . ?
C018 F185 1.301(14) . ?
C018 F186 1.319(12) . ?
C018 F182 1.339(5) . ?
C018 F183 1.356(6) . ?
C018 F184 1.365(14) . ?
C021 C022 1.401(4) . ?
C021 C026 1.405(4) . ?
C022 C023 1.393(4) . ?
C022 H022 0.9500 . ?
C023 C024 1.387(4) . ?
C023 C027 1.503(4) . ?
C024 C025 1.394(4) . ?
C024 H024 0.9500 . ?
C025 C026 1.388(4) . ?
C025 C028 1.499(4) . ?
C026 H026 0.9500 . ?
C027 F271 1.323(4) . ?
C027 F272 1.326(4) . ?
C027 F273 1.331(4) . ?
C028 F282 1.334(4) . ?
C028 F281 1.344(4) . ?
C028 F283 1.352(3) . ?
C031 C032 1.403(4) . ?
C031 C036 1.408(4) . ?
C032 C033 1.398(4) . ?
C032 H032 0.9500 . ?
C033 C034 1.382(4) . ?
C033 C037 1.504(4) . ?
C034 C035 1.392(4) . ?
C034 H034 0.9500 . ?
C035 C036 1.397(4) . ?
C035 C038 1.502(4) . ?
C036 H036 0.9500 . ?
C037 F371 1.329(4) . ?
C037 F373 1.332(3) . ?
C037 F372 1.334(4) . ?
C038 F382 1.280(7) . ?
C038 F386 1.295(7) . ?
C038 F381 1.317(8) . ?
C038 F384 1.322(11) . ?
C038 F383 1.396(7) . ?
C038 F385 1.436(8) . ?
C041 C046 1.398(4) . ?
C041 C042 1.403(4) . ?
C042 C043 1.393(4) . ?
C042 H042 0.9500 . ?
C043 C044 1.392(4) . ?
C043 C047 1.495(4) . ?
C044 C045 1.380(4) . ?
C044 H044 0.9500 . ?
C045 C046 1.394(4) . ?
C045 C048 1.503(4) . ?
C046 H046 0.9500 . ?
C047 F473 1.332(4) . ?
C047 F472 1.344(4) . ?
C047 F471 1.350(3) . ?
C048 F481 1.334(4) . ?
C048 F483 1.336(4) . ?
C048 F482 1.348(4) . ?

loop_
_geom_torsion_atom_site_label_1
_geom_torsion_atom_site_label_2
_geom_torsion_atom_site_label_3
_geom_torsion_atom_site_label_4
_geom_torsion
_geom_torsion_site_symmetry_1
_geom_torsion_site_symmetry_2
_geom_torsion_site_symmetry_3
_geom_torsion_site_symmetry_4
_geom_torsion_publ_flag
C41 P1 O1 C18 102.5(2) . . . . ?
C51 P1 O1 C18 -141.2(2) . . . . ?
Pt1 P1 O1 C18 -18.7(2) . . . . ?
C06 C01 C02 C03 0.3(4) . . . . ?
Pt1 C01 C02 C03 177.9(2) . . . . ?
Cu1 C01 C02 C03 -107.4(3) . . . . ?
C06 C01 C02 Cu1 107.7(3) . . . . ?
Pt1 C01 C02 Cu1 -74.6(2) . . . . ?
C01 C02 C03 C04 0.8(5) . . . . ?
Cu1 C02 C03 C04 -72.4(3) . . . . ?
C01 C02 C03 C07 -177.2(3) . . . . ?
Cu1 C02 C03 C07 109.6(3) . . . . ?
C02 C03 C04 C05 -1.4(5) . . . . ?
C07 C03 C04 C05 176.6(3) . . . . ?
C03 C04 C05 C06 1.0(5) . . . . ?
C03 C04 C05 C08 174.1(3) . . . . ?
C04 C05 C06 C01 0.1(5) . . . . ?
C08 C05 C06 C01 -173.0(3) . . . . ?
C02 C01 C06 C05 -0.7(4) . . . . ?
Pt1 C01 C06 C05 -178.6(2) . . . . ?
Cu1 C01 C06 C05 88.6(3) . . . . ?
C04 C03 C07 F71 30.9(4) . . . . ?
C02 C03 C07 F71 -151.0(3) . . . . ?
C04 C03 C07 F73 152.0(3) . . . . ?
C02 C03 C07 F73 -29.9(4) . . . . ?
C04 C03 C07 F72 -88.5(4) . . . . ?
C02 C03 C07 F72 89.6(3) . . . . ?
C06 C05 C08 F83 -31.5(5) . . . . ?
C04 C05 C08 F83 155.3(3) . . . . ?
C06 C05 C08 F81 -152.3(3) . . . . ?
C04 C05 C08 F81 34.6(5) . . . . ?
C06 C05 C08 F82 88.6(4) . . . . ?
C04 C05 C08 F82 -84.6(4) . . . . ?
C21 N2 C11 C12 156.5(3) . . . . ?
C31 N2 C11 C12 -79.2(3) . . . . ?
Cu1 N2 C11 C12 24.9(3) . . . . ?
C19 N11 C12 C13 -1.1(5) . . . . ?
Cu1 N11 C12 C13 175.9(2) . . . . ?
C19 N11 C12 C11 -178.9(3) . . . . ?
Cu1 N11 C12 C11 -1.9(4) . . . . ?
N2 C11 C12 N11 -17.5(4) . . . . ?
N2 C11 C12 C13 164.7(3) . . . . ?
N11 C12 C13 C14 3.6(5) . . . . ?
C11 C12 C13 C14 -178.6(3) . . . . ?
C12 C13 C14 C15 -1.7(5) . . . . ?
C13 C14 C15 C19 -2.3(4) . . . . ?
C13 C14 C15 C16 175.3(3) . . . . ?
C19 C15 C16 C17 0.7(4) . . . . ?
C14 C15 C16 C17 -176.9(3) . . . . ?
C15 C16 C17 C18 -4.0(4) . . . . ?
C19 N12 C18 O1 -172.2(2) . . . . ?
Pt1 N12 C18 O1 16.8(3) . . . . ?
C19 N12 C18 C17 8.2(4) . . . . ?
Pt1 N12 C18 C17 -162.9(2) . . . . ?
P1 O1 C18 N12 2.4(4) . . . . ?
P1 O1 C18 C17 -177.9(2) . . . . ?
C16 C17 C18 N12 -0.6(5) . . . . ?
C16 C17 C18 O1 179.8(3) . . . . ?
C12 N11 C19 N12 176.5(3) . . . . ?
Cu1 N11 C19 N12 -0.3(4) . . . . ?
C12 N11 C19 C15 -3.3(4) . . . . ?
Cu1 N11 C19 C15 179.9(2) . . . . ?
C18 N12 C19 N11 168.7(3) . . . . ?
Pt1 N12 C19 N11 -21.8(4) . . . . ?
C18 N12 C19 C15 -11.5(4) . . . . ?
Pt1 N12 C19 C15 158.0(2) . . . . ?
C16 C15 C19 N11 -172.8(3) . . . . ?
C14 C15 C19 N11 4.9(4) . . . . ?
C16 C15 C19 N12 7.4(4) . . . . ?
C14 C15 C19 N12 -174.8(3) . . . . ?
C11 N2 C31 C32 159.9(3) . . . . ?
C21 N2 C31 C32 -74.7(3) . . . . ?
Cu1 N2 C31 C32 48.9(3) . . . . ?
C36 N3 C32 C33 0.0(5) . . . . ?
Cu1 N3 C32 C33 -171.9(3) . . . . ?
C36 N3 C32 C31 -178.6(3) . . . . ?
Cu1 N3 C32 C31 9.5(4) . . . . ?
N2 C31 C32 N3 -45.0(4) . . . . ?
N2 C31 C32 C33 136.5(4) . . . . ?
N3 C32 C33 C34 0.0(6) . . . . ?
C31 C32 C33 C34 178.5(4) . . . . ?
C32 C33 C34 C35 -0.1(7) . . . . ?
C33 C34 C35 C36 0.2(7) . . . . ?
C32 N3 C36 C35 0.0(5) . . . . ?
Cu1 N3 C36 C35 170.8(3) . . . . ?
C34 C35 C36 N3 -0.1(6) . . . . ?
O1 P1 C41 C44 61.8(3) . . . . ?
C51 P1 C41 C44 -42.0(3) . . . . ?
Pt1 P1 C41 C44 171.3(2) . . . . ?
O1 P1 C41 C42 -58.2(2) . . . . ?
C51 P1 C41 C42 -161.9(2) . . . . ?
Pt1 P1 C41 C42 51.3(2) . . . . ?
O1 P1 C41 C43 -173.9(2) . . . . ?
C51 P1 C41 C43 82.3(2) . . . . ?
Pt1 P1 C41 C43 -64.4(2) . . . . ?
O1 P1 C51 C54 82.4(2) . . . . ?
C41 P1 C51 C54 -170.9(2) . . . . ?
Pt1 P1 C51 C54 -25.1(3) . . . . ?
O1 P1 C51 C52 -36.0(2) . . . . ?
C41 P1 C51 C52 70.7(3) . . . . ?
Pt1 P1 C51 C52 -143.57(19) . . . . ?
O1 P1 C51 C53 -159.4(2) . . . . ?
C41 P1 C51 C53 -52.7(3) . . . . ?
Pt1 P1 C51 C53 93.1(2) . . . . ?
C031 B1 C011 C012 34.3(3) . . . . ?
C041 B1 C011 C012 152.5(3) . . . . ?
C021 B1 C011 C012 -89.2(3) . . . . ?
C031 B1 C011 C016 -157.0(2) . . . . ?
C041 B1 C011 C016 -38.9(3) . . . . ?
C021 B1 C011 C016 79.4(3) . . . . ?
C016 C011 C012 C013 0.2(4) . . . . ?
B1 C011 C012 C013 169.3(3) . . . . ?
C011 C012 C013 C014 2.1(4) . . . . ?
C011 C012 C013 C017 -172.4(3) . . . . ?
C012 C013 C014 C015 -2.4(4) . . . . ?
C017 C013 C014 C015 172.2(3) . . . . ?
C013 C014 C015 C016 0.4(5) . . . . ?
C013 C014 C015 C018 -175.9(3) . . . . ?
C014 C015 C016 C011 1.9(5) . . . . ?
C018 C015 C016 C011 178.3(3) . . . . ?
C012 C011 C016 C015 -2.2(4) . . . . ?
B1 C011 C016 C015 -171.5(3) . . . . ?
C014 C013 C017 F171 28.5(4) . . . . ?
C012 C013 C017 F171 -156.9(3) . . . . ?
C014 C013 C017 F173 150.1(3) . . . . ?
C012 C013 C017 F173 -35.3(4) . . . . ?
C014 C013 C017 F172 -91.2(3) . . . . ?
C012 C013 C017 F172 83.4(3) . . . . ?
C016 C015 C018 F181 172.1(5) . . . . ?
C014 C015 C018 F181 -11.5(6) . . . . ?
C016 C015 C018 F185 21.9(14) . . . . ?
C014 C015 C018 F185 -161.7(14) . . . . ?
C016 C015 C018 F186 -107.8(12) . . . . ?
C014 C015 C018 F186 68.6(13) . . . . ?
C016 C015 C018 F182 50.3(5) . . . . ?
C014 C015 C018 F182 -133.3(4) . . . . ?
C016 C015 C018 F183 -66.4(5) . . . . ?
C014 C015 C018 F183 110.0(5) . . . . ?
C016 C015 C018 F184 143.9(11) . . . . ?
C014 C015 C018 F184 -39.7(12) . . . . ?
C031 B1 C021 C022 156.6(2) . . . . ?
C041 B1 C021 C022 38.1(3) . . . . ?
C011 B1 C021 C022 -82.1(3) . . . . ?
C031 B1 C021 C026 -34.3(4) . . . . ?
C041 B1 C021 C026 -152.9(2) . . . . ?
C011 B1 C021 C026 87.0(3) . . . . ?
C026 C021 C022 C023 -1.0(4) . . . . ?
B1 C021 C022 C023 168.8(3) . . . . ?
C021 C022 C023 C024 3.0(4) . . . . ?
C021 C022 C023 C027 -173.7(3) . . . . ?
C022 C023 C024 C025 -1.8(4) . . . . ?
C027 C023 C024 C025 174.8(3) . . . . ?
C023 C024 C025 C026 -1.2(4) . . . . ?
C023 C024 C025 C028 -179.9(3) . . . . ?
C024 C025 C026 C021 3.2(4) . . . . ?
C028 C025 C026 C021 -178.1(3) . . . . ?
C022 C021 C026 C025 -2.0(4) . . . . ?
B1 C021 C026 C025 -171.6(2) . . . . ?
C024 C023 C027 F271 18.4(4) . . . . ?
C022 C023 C027 F271 -164.9(3) . . . . ?
C024 C023 C027 F272 -102.6(4) . . . . ?
C022 C023 C027 F272 74.1(4) . . . . ?
C024 C023 C027 F273 138.9(3) . . . . ?
C022 C023 C027 F273 -44.4(4) . . . . ?
C026 C025 C028 F282 20.5(4) . . . . ?
C024 C025 C028 F282 -160.7(3) . . . . ?
C026 C025 C028 F281 141.7(3) . . . . ?
C024 C025 C028 F281 -39.6(4) . . . . ?
C026 C025 C028 F283 -99.3(3) . . . . ?
C024 C025 C028 F283 79.4(4) . . . . ?
C041 B1 C031 C032 99.6(3) . . . . ?
C021 B1 C031 C032 -22.3(4) . . . . ?
C011 B1 C031 C032 -137.2(3) . . . . ?
C041 B1 C031 C036 -72.1(3) . . . . ?
C021 B1 C031 C036 165.9(2) . . . . ?
C011 B1 C031 C036 51.1(3) . . . . ?
C036 C031 C032 C033 -2.1(4) . . . . ?
B1 C031 C032 C033 -174.1(3) . . . . ?
C031 C032 C033 C034 2.3(4) . . . . ?
C031 C032 C033 C037 -177.3(3) . . . . ?
C032 C033 C034 C035 0.0(4) . . . . ?
C037 C033 C034 C035 179.5(3) . . . . ?
C033 C034 C035 C036 -2.2(4) . . . . ?
C033 C034 C035 C038 174.4(3) . . . . ?
C034 C035 C036 C031 2.3(4) . . . . ?
C038 C035 C036 C031 -174.1(3) . . . . ?
C032 C031 C036 C035 -0.2(4) . . . . ?
B1 C031 C036 C035 172.3(3) . . . . ?
C034 C033 C037 F371 -80.8(4) . . . . ?
C032 C033 C037 F371 98.7(4) . . . . ?
C034 C033 C037 F373 39.9(4) . . . . ?
C032 C033 C037 F373 -140.6(3) . . . . ?
C034 C033 C037 F372 159.8(3) . . . . ?
C032 C033 C037 F372 -20.7(4) . . . . ?
C034 C035 C038 F382 179.0(8) . . . . ?
C036 C035 C038 F382 -4.5(9) . . . . ?
C034 C035 C038 F386 96.6(9) . . . . ?
C036 C035 C038 F386 -86.8(9) . . . . ?
C034 C035 C038 F381 -53.6(7) . . . . ?
C036 C035 C038 F381 123.0(7) . . . . ?
C034 C035 C038 F384 -34.1(10) . . . . ?
C036 C035 C038 F384 142.5(10) . . . . ?
C034 C035 C038 F383 60.0(6) . . . . ?
C036 C035 C038 F383 -123.5(6) . . . . ?
C034 C035 C038 F385 -148.2(8) . . . . ?
C036 C035 C038 F385 28.4(8) . . . . ?
C031 B1 C041 C046 99.3(3) . . . . ?
C021 B1 C041 C046 -135.6(3) . . . . ?
C011 B1 C041 C046 -23.3(4) . . . . ?
C031 B1 C041 C042 -76.3(3) . . . . ?
C021 B1 C041 C042 48.8(3) . . . . ?
C011 B1 C041 C042 161.2(2) . . . . ?
C046 C041 C042 C043 1.0(4) . . . . ?
B1 C041 C042 C043 176.9(2) . . . . ?
C041 C042 C043 C044 1.0(4) . . . . ?
C041 C042 C043 C047 -175.8(3) . . . . ?
C042 C043 C044 C045 -1.5(4) . . . . ?
C047 C043 C044 C045 175.5(3) . . . . ?
C043 C044 C045 C046 0.0(4) . . . . ?
C043 C044 C045 C048 177.1(3) . . . . ?
C044 C045 C046 C041 2.1(4) . . . . ?
C048 C045 C046 C041 -175.1(3) . . . . ?
C042 C041 C046 C045 -2.5(4) . . . . ?
B1 C041 C046 C045 -178.2(3) . . . . ?
C044 C043 C047 F473 47.5(4) . . . . ?
C042 C043 C047 F473 -135.6(3) . . . . ?
C044 C043 C047 F472 169.3(3) . . . . ?
C042 C043 C047 F472 -13.8(4) . . . . ?
C044 C043 C047 F471 -72.1(3) . . . . ?
C042 C043 C047 F471 104.9(3) . . . . ?
C044 C045 C048 F481 18.9(4) . . . . ?
C046 C045 C048 F481 -163.8(3) . . . . ?
C044 C045 C048 F483 139.9(3) . . . . ?
C046 C045 C048 F483 -42.9(4) . . . . ?
C044 C045 C048 F482 -100.5(4) . . . . ?
C046 C045 C048 F482 76.7(4) . . . . ?
